data_4330220
loop_
_publ_author_name
'Evgeny V. Tretyakov'
'Svyatoslav E. Tolstikov'
'Anastasiya O. Suvorova'
'Aleksey V. Polushkin'
'Galina V. Romanenko'
'Artem S. Bogomyakov'
'Sergey L. Veber'
'Matvey V. Fedin'
'Dmitry V. Stass'
'Edward Reijerse'
'Wolfgang Lubitz'
'Ekaterina M. Zueva'
'Victor I. Ovcharenko'

_publ_section_title
;
 Crucial Role of Paramagnetic Ligands for Magnetostructural Anomalies in
 "Breathing Crystals"
;
_journal_name_full 'Inorganic Chemistry'
_journal_page_first 9385
_journal_page_last 9394
_journal_paper_doi 10.1021/ic301149e
_journal_volume 51
_journal_year 2012
_chemical_formula_sum 'C24.5 H28 Cu F12 N2 O5'
_chemical_formula_weight 722.03
_chemical_name_systematic
; 
 ? 
;
_space_group_IT_number 2
_symmetry_cell_setting triclinic
_symmetry_space_group_name_Hall '-P 1'
_symmetry_space_group_name_H-M 'P -1'
_atom_sites_solution_hydrogens geom
_atom_sites_solution_primary direct
_atom_sites_solution_secondary difmap
_audit_creation_method SHELXL-97
_cell_angle_alpha 110.324(2)
_cell_angle_beta 103.386(2)
_cell_angle_gamma 90.176(2)
_cell_formula_units_Z 2
_cell_length_a 11.4546(4)
_cell_length_b 11.8703(4)
_cell_length_c 12.0854(4)
_cell_measurement_reflns_used 8346
_cell_measurement_temperature 85(2)
_cell_measurement_theta_max 27.95
_cell_measurement_theta_min 2.48
_cell_volume 1492.79(9)
_computing_cell_refinement 'Bruker SAINT'
_computing_data_collection 'Bruker APEX2'
_computing_data_reduction 'Bruker SAINT'
_computing_molecular_graphics 'Bruker SHELXTL'
_computing_publication_material 'Bruker SHELXTL'
_computing_structure_refinement 'SHELXL-97 (Sheldrick, 1997)'
_computing_structure_solution 'SHELXS-97 (Sheldrick, 1990)'
_diffrn_ambient_temperature 85(2)
_diffrn_measured_fraction_theta_full 0.982
_diffrn_measured_fraction_theta_max 0.982
_diffrn_measurement_device_type 'Bruker APEX-II CCD'
_diffrn_measurement_method '\f and \w scans'
_diffrn_radiation_monochromator graphite
_diffrn_radiation_source 'fine-focus sealed tube'
_diffrn_radiation_type MoK\a
_diffrn_radiation_wavelength 0.71073
_diffrn_reflns_av_R_equivalents 0.0522
_diffrn_reflns_av_sigmaI/netI 0.0521
_diffrn_reflns_limit_h_max 15
_diffrn_reflns_limit_h_min -15
_diffrn_reflns_limit_k_max 15
_diffrn_reflns_limit_k_min -15
_diffrn_reflns_limit_l_max 15
_diffrn_reflns_limit_l_min -15
_diffrn_reflns_number 19336
_diffrn_reflns_theta_full 28.03
_diffrn_reflns_theta_max 28.03
_diffrn_reflns_theta_min 1.84
_diffrn_standards_number 0
_exptl_absorpt_coefficient_mu 0.844
_exptl_absorpt_correction_T_max 0.4761
_exptl_absorpt_correction_T_min 0.3697
_exptl_absorpt_correction_type multi-scan
_exptl_crystal_colour green
_exptl_crystal_density_diffrn 1.606
_exptl_crystal_description bulk
_exptl_crystal_F_000 732
_exptl_crystal_size_max 0.28
_exptl_crystal_size_mid 0.22
_exptl_crystal_size_min 0.20
_refine_diff_density_max 0.384
_refine_diff_density_min -0.707
_refine_diff_density_rms 0.062
_refine_ls_extinction_coef 0.0007(6)
_refine_ls_extinction_expression Fc^*^=kFc[1+0.001xFc^2^\l^3^/sin(2\q)]^-1/4^
_refine_ls_extinction_method SHELXL
_refine_ls_goodness_of_fit_ref 0.913
_refine_ls_hydrogen_treatment constr
_refine_ls_matrix_type fullcycle
_refine_ls_number_parameters 437
_refine_ls_number_reflns 7091
_refine_ls_number_restraints 11
_refine_ls_restrained_S_all 0.941
_refine_ls_R_factor_all 0.0450
_refine_ls_R_factor_gt 0.0330
_refine_ls_shift/su_max 0.000
_refine_ls_shift/su_mean 0.000
_refine_ls_structure_factor_coef Fsqd
_refine_ls_weighting_details 'calc w=1/[\s^2^(Fo^2^)+(0.0586P)^2^+0.0000P] where P=(Fo^2^+2Fc^2^)/3'
_refine_ls_weighting_scheme calc
_refine_ls_wR_factor_gt 0.0898
_refine_ls_wR_factor_ref 0.0950
_reflns_number_gt 5561
_reflns_number_total 7091
_reflns_threshold_expression >2sigma(I)
_cod_data_source_file ic301149e_si_002_36.cif
_cod_data_source_block 82bs
_cod_original_formula_sum 'C24.50 H28 Cu F12 N2 O5'
_cod_database_code 4330220

loop_
_symmetry_equiv_pos_as_xyz
'x, y, z'
'-x, -y, -z'

loop_
_atom_site_label
_atom_site_type_symbol
_atom_site_fract_x
_atom_site_fract_y
_atom_site_fract_z
_atom_site_U_iso_or_equiv
_atom_site_adp_type
_atom_site_occupancy
_atom_site_symmetry_multiplicity
_atom_site_calc_flag
_atom_site_refinement_flags
Cu1 Cu 0.5000 0.5000 0.5000 0.01619(9) Uani 1 2 d S
O1 O 0.56632(11) 0.53988(11) 0.38155(11) 0.0185(3) Uani 1 1 d .
C1 C 0.58031(18) 0.61090(18) 0.22741(18) 0.0228(4) Uani 1 1 d .
F1 F 0.65603(12) 0.53241(12) 0.18642(12) 0.0373(3) Uani 1 1 d .
F2 F 0.51461(11) 0.63527(13) 0.13347(12) 0.0407(4) Uani 1 1 d .
F3 F 0.64619(11) 0.71299(11) 0.30465(11) 0.0327(3) Uani 1 1 d .
C2 C 0.50376(16) 0.56349(16) 0.29388(16) 0.0177(4) Uani 1 1 d .
C3 C 0.37910(17) 0.55411(17) 0.25313(17) 0.0205(4) Uani 1 1 d .
H3A H 0.3436 0.5738 0.1837 0.025 Uiso 1 1 calc R
C4 C 0.30540(16) 0.51611(16) 0.31313(16) 0.0173(4) Uani 1 1 d .
C5 C 0.16900(18) 0.51184(19) 0.26752(19) 0.0252(4) Uani 1 1 d .
F4 F 0.11619(10) 0.40280(11) 0.24375(12) 0.0355(3) Uani 1 1 d .
F5 F 0.13547(10) 0.53726(12) 0.16617(12) 0.0378(3) Uani 1 1 d .
F6 F 0.12328(11) 0.59078(13) 0.35168(13) 0.0428(3) Uani 1 1 d .
O2 O 0.33588(11) 0.48535(11) 0.40420(11) 0.0179(3) Uani 1 1 d .
Cu2 Cu 0.0000 0.0000 0.0000 0.01538(9) Uani 1 2 d S
O3 O 0.09356(11) -0.14168(11) -0.03801(11) 0.0175(3) Uani 1 1 d .
C6 C 0.15687(17) -0.33326(17) -0.05825(18) 0.0211(4) Uani 1 1 d .
F7 F 0.26805(10) -0.30483(11) 0.01551(11) 0.0314(3) Uani 1 1 d .
F8 F 0.16525(11) -0.34745(10) -0.17000(10) 0.0287(3) Uani 1 1 d .
F9 F 0.11760(10) -0.44073(10) -0.06076(11) 0.0287(3) Uani 1 1 d .
C7 C 0.07588(16) -0.23331(16) -0.01310(16) 0.0167(4) Uani 1 1 d .
C8 C -0.00319(16) -0.25240(17) 0.05262(17) 0.0189(4) Uani 1 1 d .
H8A H -0.0080 -0.3276 0.0635 0.023 Uiso 1 1 calc R
C9 C -0.07456(16) -0.16410(16) 0.10214(16) 0.0164(4) Uani 1 1 d .
C10 C -0.15791(17) -0.19316(18) 0.17392(18) 0.0216(4) Uani 1 1 d .
F10 F -0.12792(11) -0.28650(11) 0.20691(12) 0.0348(3) Uani 1 1 d .
F11 F -0.27085(11) -0.21793(13) 0.10607(12) 0.0390(3) Uani 1 1 d .
F12 F -0.15727(13) -0.09930(11) 0.27426(11) 0.0387(3) Uani 1 1 d .
O4 O -0.08364(11) -0.06093(11) 0.09533(11) 0.0171(3) Uani 1 1 d .
O1R O 0.52587(12) 0.29307(12) 0.41693(12) 0.0219(3) Uani 1 1 d .
C2R C 0.48447(16) 0.21956(16) 0.31325(17) 0.0178(4) Uani 1 1 d .
C3R C 0.56876(17) 0.16725(18) 0.23032(17) 0.0224(4) Uani 1 1 d .
C4R C 0.5510(2) 0.02967(19) 0.1795(2) 0.0304(5) Uani 1 1 d .
H4RA H 0.5713 -0.0007 0.2468 0.046 Uiso 1 1 calc R
H4RB H 0.6036 -0.0019 0.1244 0.046 Uiso 1 1 calc R
H4RC H 0.4668 0.0033 0.1348 0.046 Uiso 1 1 calc R
C5R C 0.69946(18) 0.2081(2) 0.3023(2) 0.0348(5) Uani 1 1 d .
H5RA H 0.7186 0.1759 0.3682 0.052 Uiso 1 1 calc R
H5RB H 0.7105 0.2964 0.3369 0.052 Uiso 1 1 calc R
H5RC H 0.7531 0.1782 0.2480 0.052 Uiso 1 1 calc R
C6R C 0.53855(19) 0.21694(19) 0.12581(18) 0.0282(5) Uani 1 1 d .
H6RA H 0.5512 0.3052 0.1596 0.042 Uiso 1 1 calc R
H6RB H 0.4542 0.1919 0.0807 0.042 Uiso 1 1 calc R
H6RC H 0.5911 0.1852 0.0707 0.042 Uiso 1 1 calc R
C7R C 0.35397(16) 0.18345(16) 0.27342(17) 0.0175(4) Uani 1 1 d .
C8R C 0.27438(16) 0.11626(17) 0.16083(17) 0.0197(4) Uani 1 1 d .
H8RA H 0.2980 0.0816 0.0867 0.024 Uiso 1 1 calc R
N9R N 0.16165(14) 0.10754(14) 0.17167(14) 0.0196(3) Uani 1 1 d .
C11R C 0.05705(17) 0.17305(19) 0.33499(18) 0.0248(4) Uani 1 1 d .
H11A H 0.0210 0.0896 0.3111 0.030 Uiso 1 1 calc R
H11B H -0.0015 0.2159 0.2937 0.030 Uiso 1 1 calc R
C12R C 0.07728(19) 0.23497(19) 0.47140(18) 0.0255(4) Uani 1 1 d .
H12A H 0.1481 0.2040 0.5124 0.031 Uiso 1 1 calc R
H12B H 0.0064 0.2131 0.4960 0.031 Uiso 1 1 calc R
C13R C 0.0978(2) 0.3718(2) 0.5159(2) 0.0351(5) Uani 1 1 d .
H13A H 0.1102 0.4051 0.6046 0.053 Uiso 1 1 calc R
H13B H 0.0272 0.4037 0.4778 0.053 Uiso 1 1 calc R
H13C H 0.1691 0.3946 0.4940 0.053 Uiso 1 1 calc R
C14R C 0.27955(16) 0.21513(16) 0.35380(17) 0.0177(4) Uani 1 1 d .
H14A H 0.3043 0.2618 0.4383 0.021 Uiso 1 1 calc R
N15R N 0.16839(14) 0.16891(14) 0.29200(14) 0.0175(3) Uani 1 1 d .
C1W C 0.8246 0.0968 0.5926 0.047 Uani 0.50 1 d PD
H1WA H 0.9060 0.0943 0.6350 0.070 Uiso 0.50 1 d PR
H1WB H 0.7972 0.0209 0.5274 0.070 Uiso 0.50 1 d PR
H1WC H 0.8216 0.1601 0.5599 0.070 Uiso 0.50 1 d PR
C2W C 0.7464 0.1201 0.6777 0.044 Uani 0.50 1 d PD
H2WA H 0.7760 0.1950 0.7436 0.052 Uiso 0.50 1 d PR
H2WB H 0.7518 0.0575 0.7115 0.052 Uiso 0.50 1 d PR
C3W C 0.6173 0.1260 0.6218 0.056 Uani 0.50 1 d PD
H3WA H 0.6119 0.1847 0.5832 0.068 Uiso 0.50 1 d PR
H3WB H 0.5751 0.1526 0.6851 0.068 Uiso 0.50 1 d PR
C4W C 0.5554 0.0050 0.5279 0.054 Uani 0.50 1 d PD
H4WA H 0.5767 -0.0572 0.5607 0.064 Uiso 0.50 1 d PR
H4WB H 0.5856 -0.0126 0.4564 0.064 Uiso 0.50 1 d PR
C5W C 0.4189 0.0009 0.4907 0.071 Uani 0.50 1 d PD
H5WA H 0.3966 0.0683 0.4663 0.085 Uiso 0.50 1 d PR
H5WB H 0.3871 0.0076 0.5593 0.085 Uiso 0.50 1 d PR
C6W C 0.3657 -0.1138 0.3881 0.099 Uani 0.50 1 d PD
H6WA H 0.3931 -0.1814 0.4100 0.119 Uiso 0.50 1 d PR
H6WB H 0.3924 -0.1175 0.3173 0.119 Uiso 0.50 1 d PR
C7W C 0.2182 -0.1221 0.3561 0.090 Uani 0.50 1 d PD
H7WA H 0.1859 -0.1962 0.2901 0.136 Uiso 0.50 1 d PR
H7WB H 0.1915 -0.1196 0.4265 0.136 Uiso 0.50 1 d PR
H7WC H 0.1908 -0.0552 0.3330 0.136 Uiso 0.50 1 d PR

loop_
_atom_site_aniso_label
_atom_site_aniso_U_11
_atom_site_aniso_U_22
_atom_site_aniso_U_33
_atom_site_aniso_U_23
_atom_site_aniso_U_13
_atom_site_aniso_U_12
Cu1 0.01211(17) 0.02092(18) 0.01536(17) 0.00749(13) 0.00155(13) -0.00289(12)
O1 0.0145(7) 0.0235(7) 0.0182(7) 0.0090(6) 0.0031(5) -0.0010(5)
C1 0.0198(10) 0.0289(11) 0.0228(10) 0.0128(9) 0.0057(8) 0.0011(8)
F1 0.0389(8) 0.0386(8) 0.0489(8) 0.0200(7) 0.0316(7) 0.0107(6)
F2 0.0260(7) 0.0726(10) 0.0373(8) 0.0405(7) 0.0019(6) -0.0044(7)
F3 0.0324(7) 0.0311(7) 0.0349(7) 0.0112(6) 0.0103(6) -0.0122(5)
C2 0.0187(10) 0.0165(9) 0.0175(9) 0.0044(7) 0.0062(8) 0.0005(7)
C3 0.0173(10) 0.0235(10) 0.0231(10) 0.0132(8) 0.0022(8) 0.0008(8)
C4 0.0156(9) 0.0138(9) 0.0208(10) 0.0054(7) 0.0026(8) 0.0004(7)
C5 0.0174(10) 0.0302(11) 0.0323(12) 0.0195(10) 0.0011(9) -0.0022(8)
F4 0.0191(6) 0.0386(7) 0.0502(8) 0.0292(7) -0.0094(6) -0.0117(5)
F5 0.0182(6) 0.0601(9) 0.0482(8) 0.0425(7) -0.0029(6) -0.0012(6)
F6 0.0238(7) 0.0521(9) 0.0542(9) 0.0165(7) 0.0163(6) 0.0159(6)
O2 0.0153(7) 0.0197(7) 0.0182(7) 0.0078(5) 0.0018(5) -0.0013(5)
Cu2 0.01387(17) 0.01581(17) 0.01920(17) 0.00893(13) 0.00517(13) 0.00013(12)
O3 0.0145(7) 0.0192(7) 0.0202(7) 0.0087(5) 0.0044(5) 0.0002(5)
C6 0.0174(10) 0.0248(10) 0.0252(10) 0.0136(9) 0.0056(8) 0.0035(8)
F7 0.0149(6) 0.0390(7) 0.0395(7) 0.0157(6) 0.0023(5) 0.0072(5)
F8 0.0349(7) 0.0303(7) 0.0274(7) 0.0133(5) 0.0152(6) 0.0129(5)
F9 0.0278(7) 0.0205(6) 0.0452(8) 0.0168(6) 0.0150(6) 0.0078(5)
C7 0.0128(9) 0.0196(9) 0.0165(9) 0.0080(8) -0.0014(7) 0.0008(7)
C8 0.0171(10) 0.0202(9) 0.0237(10) 0.0134(8) 0.0045(8) 0.0011(7)
C9 0.0129(9) 0.0207(9) 0.0165(9) 0.0100(8) 0.0002(7) -0.0022(7)
C10 0.0185(10) 0.0244(10) 0.0278(11) 0.0144(9) 0.0090(8) 0.0025(8)
F10 0.0381(8) 0.0364(7) 0.0525(8) 0.0334(7) 0.0268(6) 0.0143(6)
F11 0.0171(6) 0.0623(9) 0.0481(8) 0.0331(7) 0.0073(6) -0.0034(6)
F12 0.0566(9) 0.0330(7) 0.0347(7) 0.0108(6) 0.0291(7) 0.0009(6)
O4 0.0154(7) 0.0173(6) 0.0205(7) 0.0091(5) 0.0046(5) -0.0003(5)
O1R 0.0176(7) 0.0216(7) 0.0208(7) 0.0035(6) 0.0005(6) -0.0022(6)
C2R 0.0164(9) 0.0169(9) 0.0205(10) 0.0082(8) 0.0031(8) 0.0005(7)
C3R 0.0152(10) 0.0283(11) 0.0215(10) 0.0067(8) 0.0037(8) 0.0003(8)
C4R 0.0287(12) 0.0280(11) 0.0343(12) 0.0082(10) 0.0121(10) 0.0104(9)
C5R 0.0168(11) 0.0520(15) 0.0318(13) 0.0102(11) 0.0064(9) -0.0003(10)
C6R 0.0285(12) 0.0336(12) 0.0244(11) 0.0111(9) 0.0094(9) -0.0028(9)
C7R 0.0156(9) 0.0170(9) 0.0193(9) 0.0059(7) 0.0039(8) 0.0006(7)
C8R 0.0184(10) 0.0201(10) 0.0198(10) 0.0054(8) 0.0060(8) 0.0013(8)
N9R 0.0172(8) 0.0214(8) 0.0180(8) 0.0052(7) 0.0033(7) -0.0018(7)
C11R 0.0157(10) 0.0337(12) 0.0246(11) 0.0079(9) 0.0082(8) -0.0023(8)
C12R 0.0228(11) 0.0318(11) 0.0235(11) 0.0091(9) 0.0098(9) 0.0006(9)
C13R 0.0319(13) 0.0338(12) 0.0394(14) 0.0071(10) 0.0177(11) 0.0054(10)
C14R 0.0177(9) 0.0165(9) 0.0170(9) 0.0044(7) 0.0031(8) -0.0003(7)
N15R 0.0158(8) 0.0196(8) 0.0173(8) 0.0065(6) 0.0046(6) -0.0006(6)
C1W 0.039 0.057 0.061 0.039 0.017 0.009
C2W 0.075 0.024 0.032 0.018 0.003 -0.003
C3W 0.058 0.023 0.049 -0.013 -0.019 -0.014
C4W 0.099 0.032 0.017 0.002 0.002 -0.006
C5W 0.100 0.030 0.062 0.021 -0.026 0.009
C6W 0.188 0.058 0.055 0.046 -0.003 0.034
C7W 0.082 0.102 0.089 0.074 -0.039 -0.053

loop_
_atom_type_symbol
_atom_type_description
_atom_type_scat_dispersion_real
_atom_type_scat_dispersion_imag
_atom_type_scat_source
C C 0.0033 0.0016 'International Tables Vol C Tables 4.2.6.8 and 6.1.1.4'
H H 0.0000 0.0000 'International Tables Vol C Tables 4.2.6.8 and 6.1.1.4'
N N 0.0061 0.0033 'International Tables Vol C Tables 4.2.6.8 and 6.1.1.4'
O O 0.0106 0.0060 'International Tables Vol C Tables 4.2.6.8 and 6.1.1.4'
F F 0.0171 0.0103 'International Tables Vol C Tables 4.2.6.8 and 6.1.1.4'
Cu Cu 0.3201 1.2651 'International Tables Vol C Tables 4.2.6.8 and 6.1.1.4'

loop_
_geom_angle_atom_site_label_1
_geom_angle_atom_site_label_2
_geom_angle_atom_site_label_3
_geom_angle
_geom_angle_site_symmetry_1
_geom_angle_site_symmetry_3
O2 Cu1 O2 179.998(1) 2_666 .
O2 Cu1 O1 92.50(5) 2_666 2_666
O2 Cu1 O1 87.50(5) . 2_666
O2 Cu1 O1 87.50(5) 2_666 .
O2 Cu1 O1 92.50(5) . .
O1 Cu1 O1 180.0 2_666 .
O2 Cu1 O1R 85.13(5) 2_666 .
O2 Cu1 O1R 94.87(5) . .
O1 Cu1 O1R 86.56(5) 2_666 .
O1 Cu1 O1R 93.44(5) . .
O2 Cu1 O1R 94.87(5) 2_666 2_666
O2 Cu1 O1R 85.13(5) . 2_666
O1 Cu1 O1R 93.44(5) 2_666 2_666
O1 Cu1 O1R 86.56(5) . 2_666
O1R Cu1 O1R 180.0 . 2_666
C2 O1 Cu1 123.94(11) . .
F1 C1 F2 107.81(16) . .
F1 C1 F3 107.36(16) . .
F2 C1 F3 107.30(15) . .
F1 C1 C2 111.14(15) . .
F2 C1 C2 113.25(16) . .
F3 C1 C2 109.74(15) . .
O1 C2 C3 128.76(15) . .
O1 C2 C1 112.83(16) . .
C3 C2 C1 118.41(16) . .
C2 C3 C4 120.71(17) . .
C2 C3 H3A 119.6 . .
C4 C3 H3A 119.6 . .
O2 C4 C3 128.48(17) . .
O2 C4 C5 112.89(14) . .
C3 C4 C5 118.62(16) . .
F6 C5 F5 107.23(17) . .
F6 C5 F4 107.35(15) . .
F5 C5 F4 107.16(16) . .
F6 C5 C4 110.53(17) . .
F5 C5 C4 113.32(14) . .
F4 C5 C4 110.97(16) . .
C4 O2 Cu1 124.56(11) . .
O4 Cu2 O4 180.0 . 2
O4 Cu2 O3 87.45(5) . 2
O4 Cu2 O3 92.55(5) 2 2
O4 Cu2 O3 92.55(5) . .
O4 Cu2 O3 87.45(5) 2 .
O3 Cu2 O3 180.0 2 .
O4 Cu2 N9R 86.07(5) . 2
O4 Cu2 N9R 93.93(5) 2 2
O3 Cu2 N9R 90.15(5) 2 2
O3 Cu2 N9R 89.85(5) . 2
O4 Cu2 N9R 93.93(5) . .
O4 Cu2 N9R 86.07(5) 2 .
O3 Cu2 N9R 89.85(5) 2 .
O3 Cu2 N9R 90.15(5) . .
N9R Cu2 N9R 180.0 2 .
C7 O3 Cu2 124.03(11) . .
F8 C6 F7 107.99(14) . .
F8 C6 F9 107.25(16) . .
F7 C6 F9 107.01(15) . .
F8 C6 C7 111.29(15) . .
F7 C6 C7 109.88(16) . .
F9 C6 C7 113.20(14) . .
O3 C7 C8 128.43(17) . .
O3 C7 C6 113.55(15) . .
C8 C7 C6 117.97(16) . .
C9 C8 C7 121.52(16) . .
C9 C8 H8A 119.2 . .
C7 C8 H8A 119.2 . .
O4 C9 C8 128.97(15) . .
O4 C9 C10 113.31(16) . .
C8 C9 C10 117.70(15) . .
F10 C10 F12 107.67(16) . .
F10 C10 F11 107.85(15) . .
F12 C10 F11 107.12(16) . .
F10 C10 C9 113.06(15) . .
F12 C10 C9 111.18(15) . .
F11 C10 C9 109.73(15) . .
C9 O4 Cu2 123.92(11) . .
C2R O1R Cu1 129.81(12) . .
O1R C2R C7R 118.37(16) . .
O1R C2R C3R 119.81(16) . .
C7R C2R C3R 121.82(16) . .
C4R C3R C5R 109.35(18) . .
C4R C3R C2R 110.73(15) . .
C5R C3R C2R 109.58(16) . .
C4R C3R C6R 110.34(17) . .
C5R C3R C6R 109.61(16) . .
C2R C3R C6R 107.20(16) . .
C3R C4R H4RA 109.5 . .
C3R C4R H4RB 109.5 . .
H4RA C4R H4RB 109.5 . .
C3R C4R H4RC 109.5 . .
H4RA C4R H4RC 109.5 . .
H4RB C4R H4RC 109.5 . .
C3R C5R H5RA 109.5 . .
C3R C5R H5RB 109.5 . .
H5RA C5R H5RB 109.5 . .
C3R C5R H5RC 109.5 . .
H5RA C5R H5RC 109.5 . .
H5RB C5R H5RC 109.5 . .
C3R C6R H6RA 109.5 . .
C3R C6R H6RB 109.5 . .
H6RA C6R H6RB 109.5 . .
C3R C6R H6RC 109.5 . .
H6RA C6R H6RC 109.5 . .
H6RB C6R H6RC 109.5 . .
C14R C7R C8R 103.61(16) . .
C14R C7R C2R 122.22(17) . .
C8R C7R C2R 134.17(16) . .
N9R C8R C7R 111.39(16) . .
N9R C8R H8RA 124.3 . .
C7R C8R H8RA 124.3 . .
C8R N9R N15R 104.94(15) . .
C8R N9R Cu2 121.40(12) . .
N15R N9R Cu2 133.66(11) . .
N15R C11R C12R 113.65(16) . .
N15R C11R H11A 108.8 . .
C12R C11R H11A 108.8 . .
N15R C11R H11B 108.8 . .
C12R C11R H11B 108.8 . .
H11A C11R H11B 107.7 . .
C11R C12R C13R 114.30(17) . .
C11R C12R H12A 108.7 . .
C13R C12R H12A 108.7 . .
C11R C12R H12B 108.7 . .
C13R C12R H12B 108.7 . .
H12A C12R H12B 107.6 . .
C12R C13R H13A 109.5 . .
C12R C13R H13B 109.5 . .
H13A C13R H13B 109.5 . .
C12R C13R H13C 109.5 . .
H13A C13R H13C 109.5 . .
H13B C13R H13C 109.5 . .
N15R C14R C7R 108.17(16) . .
N15R C14R H14A 125.9 . .
C7R C14R H14A 125.9 . .
C14R N15R N9R 111.88(14) . .
C14R N15R C11R 129.73(15) . .
N9R N15R C11R 118.37(15) . .
C7W C1W C2W 9.1 2_656 .
C7W C1W H1WA 109.4 2_656 .
C2W C1W H1WA 109.5 . .
C7W C1W H1WB 117.2 2_656 .
C2W C1W H1WB 109.5 . .
H1WA C1W H1WB 109.5 . .
C7W C1W H1WC 101.4 2_656 .
C2W C1W H1WC 109.5 . .
H1WA C1W H1WC 109.5 . .
H1WB C1W H1WC 109.5 . .
C7W C2W C6W 106.8 2_656 2_656
C7W C2W C1W 12.1 2_656 .
C6W C2W C1W 106.5 2_656 .
C7W C2W C3W 113.5 2_656 .
C6W C2W C3W 8.8 2_656 .
C1W C2W C3W 114.3 . .
C7W C2W H2WA 98.4 2_656 .
C6W C2W H2WA 116.3 2_656 .
C1W C2W H2WA 108.7 . .
C3W C2W H2WA 108.7 . .
C7W C2W H2WB 119.0 2_656 .
C6W C2W H2WB 108.9 2_656 .
C1W C2W H2WB 108.7 . .
C3W C2W H2WB 108.7 . .
H2WA C2W H2WB 107.6 . .
C6W C3W C2W 49.4 2_656 .
C6W C3W C4W 73.0 2_656 .
C2W C3W C4W 113.2 . .
C6W C3W C5W 59.7 2_656 2_656
C2W C3W C5W 103.7 . 2_656
C4W C3W C5W 14.4 . 2_656
C6W C3W C7W 37.1 2_656 2_656
C2W C3W C7W 18.7 . 2_656
C4W C3W C7W 108.8 . 2_656
C5W C3W C7W 96.3 2_656 2_656
C6W C3W H3WA 97.2 2_656 .
C2W C3W H3WA 108.9 . .
C4W C3W H3WA 108.9 . .
C5W C3W H3WA 103.7 2_656 .
C7W C3W H3WA 94.6 2_656 .
C6W C3W H3WB 152.2 2_656 .
C2W C3W H3WB 108.9 . .
C4W C3W H3WB 108.9 . .
C5W C3W H3WB 123.1 2_656 .
C7W C3W H3WB 126.2 2_656 .
H3WA C3W H3WB 107.8 . .
C5W C4W C4W 120.4 2_656 2_656
C5W C4W C6W 85.2 2_656 2_656
C4W C4W C6W 129.4 2_656 2_656
C5W C4W C5W 133.6 2_656 .
C4W C4W C5W 13.2 2_656 .
C6W C4W C5W 123.7 2_656 .
C5W C4W C3W 94.6 2_656 .
C4W C4W C3W 120.8 2_656 .
C6W C4W C3W 10.0 2_656 .
C5W C4W C3W 114.2 . .
C5W C4W H4WA 94.0 2_656 .
C4W C4W H4WA 113.9 2_656 .
C6W C4W H4WA 105.8 2_656 .
C5W C4W H4WA 108.7 . .
C3W C4W H4WA 108.7 . .
C5W C4W H4WB 24.9 2_656 .
C4W C4W H4WB 95.5 2_656 .
C6W C4W H4WB 101.2 2_656 .
C5W C4W H4WB 108.7 . .
C3W C4W H4WB 108.7 . .
H4WA C4W H4WB 107.6 . .
C4W C5W C6W 79.3 2_656 .
C4W C5W C4W 46.4 2_656 .
C6W C5W C4W 111.2 . .
C4W C5W C3W 71.0 2_656 2_656
C6W C5W C3W 8.9 . 2_656
C4W C5W C3W 102.5 . 2_656
C4W C5W C5W 37.2 2_656 2_656
C6W C5W C5W 105.1 . 2_656
C4W C5W C5W 9.2 . 2_656
C3W C5W C5W 96.2 2_656 2_656
C4W C5W H5WA 90.5 2_656 .
C6W C5W H5WA 109.4 . .
C4W C5W H5WA 109.4 . .
C3W C5W H5WA 112.1 2_656 .
C5W C5W H5WA 106.2 2_656 .
C4W C5W H5WB 154.5 2_656 .
C6W C5W H5WB 109.4 . .
C4W C5W H5WB 109.4 . .
C3W C5W H5WB 115.3 2_656 .
C5W C5W H5WB 118.5 2_656 .
H5WA C5W H5WB 108.0 . .
C3W C6W C2W 121.8 2_656 2_656
C3W C6W C4W 96.9 2_656 2_656
C2W C6W C4W 127.9 2_656 2_656
C3W C6W C5W 111.3 2_656 .
C2W C6W C5W 119.3 2_656 .
C4W C6W C5W 15.5 2_656 .
C3W C6W C7W 137.3 2_656 .
C2W C6W C7W 22.2 2_656 .
C4W C6W C7W 124.0 2_656 .
C5W C6W C7W 110.8 . .
C3W C6W H6WA 61.7 2_656 .
C2W C6W H6WA 119.8 2_656 .
C4W C6W H6WA 108.4 2_656 .
C5W C6W H6WA 109.5 . .
C7W C6W H6WA 109.5 . .
C3W C6W H6WB 48.5 2_656 .
C2W C6W H6WB 87.4 2_656 .
C4W C6W H6WB 95.8 2_656 .
C5W C6W H6WB 109.5 . .
C7W C6W H6WB 109.5 . .
H6WA C6W H6WB 108.1 . .
C2W C7W C1W 158.8 2_656 2_656
C2W C7W C6W 51.1 2_656 .
C1W C7W C6W 126.0 2_656 .
C2W C7W C3W 47.8 2_656 2_656
C1W C7W C3W 131.1 2_656 2_656
C6W C7W C3W 5.7 . 2_656
C2W C7W H7WA 82.8 2_656 .
C1W C7W H7WA 114.7 2_656 .
C6W C7W H7WA 109.5 . .
C3W C7W H7WA 103.9 2_656 .
C2W C7W H7WB 160.4 2_656 .
C1W C7W H7WB 26.6 2_656 .
C6W C7W H7WB 109.5 . .
C3W C7W H7WB 113.0 2_656 .
H7WA C7W H7WB 109.5 . .
C2W C7W H7WC 79.2 2_656 .
C1W C7W H7WC 83.5 2_656 .
C6W C7W H7WC 109.5 . .
C3W C7W H7WC 111.3 2_656 .
H7WA C7W H7WC 109.5 . .
H7WB C7W H7WC 109.5 . .

loop_
_geom_bond_atom_site_label_1
_geom_bond_atom_site_label_2
_geom_bond_distance
_geom_bond_site_symmetry_2
Cu1 O2 1.9378(13) 2_666
Cu1 O2 1.9378(13) .
Cu1 O1 1.9551(11) 2_666
Cu1 O1 1.9551(11) .
Cu1 O1R 2.3576(13) .
Cu1 O1R 2.3576(13) 2_666
O1 C2 1.253(2) .
C1 F1 1.323(2) .
C1 F2 1.331(2) .
C1 F3 1.339(2) .
C1 C2 1.539(2) .
C2 C3 1.389(3) .
C3 C4 1.397(2) .
C3 H3A 0.9500 .
C4 O2 1.252(2) .
C4 C5 1.526(3) .
C5 F6 1.332(2) .
C5 F5 1.334(2) .
C5 F4 1.334(2) .
Cu2 O4 1.9632(11) .
Cu2 O4 1.9632(11) 2
Cu2 O3 1.9723(13) 2
Cu2 O3 1.9723(13) .
Cu2 N9R 2.3936(16) 2
Cu2 N9R 2.3936(16) .
O3 C7 1.253(2) .
C6 F8 1.328(2) .
C6 F7 1.339(2) .
C6 F9 1.339(2) .
C6 C7 1.535(3) .
C7 C8 1.400(2) .
C8 C9 1.386(3) .
C8 H8A 0.9500 .
C9 O4 1.259(2) .
C9 C10 1.540(2) .
C10 F10 1.323(2) .
C10 F12 1.330(2) .
C10 F11 1.331(2) .
O1R C2R 1.233(2) .
C2R C7R 1.473(2) .
C2R C3R 1.530(2) .
C3R C4R 1.526(3) .
C3R C5R 1.527(3) .
C3R C6R 1.543(3) .
C4R H4RA 0.9800 .
C4R H4RB 0.9800 .
C4R H4RC 0.9800 .
C5R H5RA 0.9800 .
C5R H5RB 0.9800 .
C5R H5RC 0.9800 .
C6R H6RA 0.9800 .
C6R H6RB 0.9800 .
C6R H6RC 0.9800 .
C7R C14R 1.394(2) .
C7R C8R 1.409(3) .
C8R N9R 1.335(2) .
C8R H8RA 0.9500 .
N9R N15R 1.365(2) .
C11R N15R 1.479(2) .
C11R C12R 1.514(3) .
C11R H11A 0.9900 .
C11R H11B 0.9900 .
C12R C13R 1.521(3) .
C12R H12A 0.9900 .
C12R H12B 0.9900 .
C13R H13A 0.9800 .
C13R H13B 0.9800 .
C13R H13C 0.9800 .
C14R N15R 1.323(2) .
C14R H14A 0.9500 .
C1W C7W 0.8519 2_656
C1W C2W 1.4722 .
C1W H1WA 0.9600 .
C1W H1WB 0.9599 .
C1W H1WC 0.9600 .
C2W C7W 0.6453 2_656
C2W C6W 1.3310 2_656
C2W C3W 1.4901 .
C2W H2WA 0.9600 .
C2W H2WB 0.9600 .
C3W C6W 0.2689 2_656
C3W C4W 1.5309 .
C3W C5W 1.6137 2_656
C3W C7W 1.8447 2_656
C3W H3WA 0.9599 .
C3W H3WB 0.9600 .
C4W C5W 0.4020 2_656
C4W C4W 1.2752 2_656
C4W C6W 1.4751 2_656
C4W C5W 1.5188 .
C4W H4WA 0.9600 .
C4W H4WB 0.9601 .
C5W C4W 0.4020 2_656
C5W C6W 1.4962 .
C5W C3W 1.6137 2_656
C5W C5W 1.8195 2_656
C5W H5WA 0.9600 .
C5W H5WB 0.9601 .
C6W C3W 0.2689 2_656
C6W C2W 1.3310 2_656
C6W C4W 1.4751 2_656
C6W C7W 1.6382 .
C6W H6WA 0.9600 .
C6W H6WB 0.9601 .
C7W C2W 0.6453 2_656
C7W C1W 0.8519 2_656
C7W C3W 1.8447 2_656
C7W H7WA 0.9600 .
C7W H7WB 0.9600 .
C7W H7WC 0.9600 .
